data_4106593
loop_
_publ_author_name
'Katsuhiko Takeuchi'
'Masaaki Ichinohe'
'Akira Sekiguchi'

_publ_section_title
;
 Access to a Stable Si2N2 Four-Membered Ring with Non-Kekul\'e Singlet
 Biradical Character from a Disilyne
;
_journal_name_full 'Journal of the American Chemical Society'
_journal_page_first 12478
_journal_page_last 12481
_journal_paper_doi 10.1021/ja2059846
_journal_volume 133
_journal_year 2011
_chemical_formula_sum 'C50 H108 Cl2 N2 Si12'
_chemical_formula_weight 1145.36
_chemical_name_systematic
; 
 trans-2,4-Bis{bis[bis(trimethylsilyl)methyl]isopropylsilyl}-2,4-dichloro- 
 1,3-bis(3,5-dimethylphenyl)-1,3-diaza-2,4-disilacyclobutane 
;
_space_group_IT_number 2
_symmetry_cell_setting triclinic
_symmetry_space_group_name_Hall '-P 1'
_symmetry_space_group_name_H-M 'P -1'
_atom_sites_solution_hydrogens geom
_atom_sites_solution_primary direct
_atom_sites_solution_secondary difmap
_audit_creation_method SHELXL-97
_cell_angle_alpha 101.0170(10)
_cell_angle_beta 106.5390(10)
_cell_angle_gamma 109.2130(10)
_cell_formula_units_Z 1
_cell_length_a 9.9490(5)
_cell_length_b 13.7022(7)
_cell_length_c 14.5004(7)
_cell_measurement_reflns_used 9960
_cell_measurement_temperature 150.0(1)
_cell_measurement_theta_max 28.10
_cell_measurement_theta_min 2.25
_cell_volume 1698.56(15)
_computing_cell_refinement 'APEX2 (Bruker AXS, 2006)'
_computing_data_collection 'APEX2 (Bruker AXS, 2006)'
_computing_data_reduction 'SAINT (Bruker AXS, 2004)'
_computing_molecular_graphics 'XSHEL (Bruker AXS,2002)'
_computing_publication_material 'XCIF (Bruker AXS, 2001)'
_computing_structure_refinement 'SHELXL-97 (Sheldrick, 1997)'
_computing_structure_solution 'SHELXS-97 (Sheldrick, 1997)'
_diffrn_ambient_temperature 150.0(1)
_diffrn_detector_area_resol_mean 8.333
_diffrn_measured_fraction_theta_full 0.977
_diffrn_measured_fraction_theta_max 0.977
_diffrn_measurement_device_type 'Bruker APEXII CCD area detector'
_diffrn_measurement_method 'phi and omega scans'
_diffrn_radiation_monochromator graphite
_diffrn_radiation_source 'fine-focus sealed tube'
_diffrn_radiation_type MoK\a
_diffrn_radiation_wavelength 0.71073
_diffrn_reflns_av_R_equivalents 0.0190
_diffrn_reflns_av_sigmaI/netI 0.0229
_diffrn_reflns_limit_h_max 12
_diffrn_reflns_limit_h_min -12
_diffrn_reflns_limit_k_max 17
_diffrn_reflns_limit_k_min -17
_diffrn_reflns_limit_l_max 18
_diffrn_reflns_limit_l_min -18
_diffrn_reflns_number 19316
_diffrn_reflns_theta_full 27.48
_diffrn_reflns_theta_max 27.48
_diffrn_reflns_theta_min 1.54
_exptl_absorpt_coefficient_mu 0.339
_exptl_absorpt_correction_T_max 0.9372
_exptl_absorpt_correction_T_min 0.8871
_exptl_absorpt_correction_type empirical
_exptl_absorpt_process_details
; 
SADABS Sheldrick 1996 
;
_exptl_crystal_colour Colourless
_exptl_crystal_density_diffrn 1.120
_exptl_crystal_description Prism
_exptl_crystal_F_000 624
_exptl_crystal_size_max 0.36
_exptl_crystal_size_mid 0.30
_exptl_crystal_size_min 0.19
_refine_diff_density_max 0.410
_refine_diff_density_min -0.383
_refine_diff_density_rms 0.053
_refine_ls_extinction_method none
_refine_ls_goodness_of_fit_ref 1.031
_refine_ls_hydrogen_treatment constr
_refine_ls_matrix_type full
_refine_ls_number_parameters 298
_refine_ls_number_reflns 7592
_refine_ls_number_restraints 0
_refine_ls_restrained_S_all 1.031
_refine_ls_R_factor_all 0.0402
_refine_ls_R_factor_gt 0.0348
_refine_ls_shift/su_max 0.001
_refine_ls_shift/su_mean 0.000
_refine_ls_structure_factor_coef Fsqd
_refine_ls_weighting_details 'calc w=1/[\s^2^(Fo^2^)+(0.0555P)^2^+0.9351P] where P=(Fo^2^+2Fc^2^)/3'
_refine_ls_weighting_scheme calc
_refine_ls_wR_factor_gt 0.1006
_refine_ls_wR_factor_ref 0.1055
_reflns_number_gt 6669
_reflns_number_total 7592
_reflns_threshold_expression >2sigma(I)
_cod_data_source_file ja2059846_si_002.cif
_cod_data_source_block si2n2cl2_0m
_cod_original_cell_volume 1698.55(15)
_cod_original_sg_symbol_H-M 'P -1 '
_cod_database_code 4106593

loop_
_symmetry_equiv_pos_as_xyz
'x, y, z'
'-x, -y, -z'

loop_
_atom_site_label
_atom_site_type_symbol
_atom_site_fract_x
_atom_site_fract_y
_atom_site_fract_z
_atom_site_U_iso_or_equiv
_atom_site_adp_type
_atom_site_occupancy
_atom_site_symmetry_multiplicity
_atom_site_calc_flag
_atom_site_refinement_flags
Cl1 Cl 0.31841(4) 0.65713(3) 0.07728(3) 0.02811(10) Uani 1 1 d .
Si1 Si 0.08710(5) 0.59852(3) 0.05937(3) 0.02034(10) Uani 1 1 d .
Si2 Si 0.04013(5) 0.73600(4) 0.16739(3) 0.02187(10) Uani 1 1 d .
Si3 Si 0.33527(6) 0.94742(4) 0.16679(4) 0.03191(12) Uani 1 1 d .
Si4 Si 0.11566(6) 0.98689(4) 0.27394(4) 0.03446(13) Uani 1 1 d .
Si5 Si 0.19770(6) 0.71536(4) 0.38750(4) 0.03164(12) Uani 1 1 d .
Si6 Si -0.16142(6) 0.63869(5) 0.31002(4) 0.03556(13) Uani 1 1 d .
N1 N 0.02556(15) 0.46749(11) 0.06986(10) 0.0215(3) Uani 1 1 d .
C1 C 0.18942(19) 0.88396(13) 0.22379(13) 0.0274(3) Uani 1 1 d .
H1 H 0.2581 0.8822 0.2884 0.033 Uiso 1 1 calc R
C2 C 0.5182(2) 0.93253(16) 0.22544(17) 0.0402(4) Uani 1 1 d .
H2A H 0.5549 0.9617 0.2994 0.060 Uiso 1 1 calc R
H2B H 0.5959 0.9727 0.2018 0.060 Uiso 1 1 calc R
H2C H 0.4997 0.8553 0.2058 0.060 Uiso 1 1 calc R
C3 C 0.2616(2) 0.89244(18) 0.02569(16) 0.0424(5) Uani 1 1 d .
H3A H 0.1660 0.9009 -0.0035 0.064 Uiso 1 1 calc R
H3B H 0.2421 0.8151 0.0053 0.064 Uiso 1 1 calc R
H3C H 0.3382 0.9324 0.0012 0.064 Uiso 1 1 calc R
C4 C 0.4025(3) 1.09950(17) 0.1932(2) 0.0497(5) Uani 1 1 d .
H4A H 0.4432 1.1357 0.2664 0.075 Uiso 1 1 calc R
H4B H 0.3159 1.1162 0.1601 0.075 Uiso 1 1 calc R
H4C H 0.4832 1.1255 0.1666 0.075 Uiso 1 1 calc R
C5 C 0.0202(3) 1.03756(17) 0.17412(17) 0.0465(5) Uani 1 1 d .
H5A H 0.0896 1.0657 0.1401 0.070 Uiso 1 1 calc R
H5B H -0.0044 1.0959 0.2057 0.070 Uiso 1 1 calc R
H5C H -0.0745 0.9776 0.1244 0.070 Uiso 1 1 calc R
C6 C 0.2799(3) 1.10402(18) 0.38159(17) 0.0490(5) Uani 1 1 d .
H6A H 0.3284 1.0762 0.4331 0.073 Uiso 1 1 calc R
H6B H 0.2412 1.1539 0.4117 0.073 Uiso 1 1 calc R
H6C H 0.3556 1.1430 0.3560 0.073 Uiso 1 1 calc R
C7 C -0.0280(3) 0.93561(19) 0.33223(18) 0.0509(6) Uani 1 1 d .
H7A H 0.0149 0.9078 0.3857 0.076 Uiso 1 1 calc R
H7B H -0.1218 0.8770 0.2801 0.076 Uiso 1 1 calc R
H7C H -0.0523 0.9952 0.3613 0.076 Uiso 1 1 calc R
C8 C 0.01519(19) 0.67354(14) 0.27227(12) 0.0256(3) Uani 1 1 d .
H8 H 0.0016 0.5981 0.2389 0.031 Uiso 1 1 calc R
C9 C 0.3685(2) 0.72628(17) 0.35246(14) 0.0355(4) Uani 1 1 d .
H9A H 0.3446 0.6580 0.3019 0.053 Uiso 1 1 calc R
H9B H 0.4564 0.7402 0.4130 0.053 Uiso 1 1 calc R
H9C H 0.3938 0.7863 0.3242 0.053 Uiso 1 1 calc R
C10 C 0.2582(3) 0.85006(19) 0.48415(15) 0.0474(5) Uani 1 1 d .
H10A H 0.1735 0.8498 0.5059 0.071 Uiso 1 1 calc R
H10B H 0.2851 0.9085 0.4541 0.071 Uiso 1 1 calc R
H10C H 0.3475 0.8621 0.5428 0.071 Uiso 1 1 calc R
C11 C 0.1762(3) 0.6096(2) 0.45407(16) 0.0476(5) Uani 1 1 d .
H11A H 0.0883 0.5997 0.4748 0.071 Uiso 1 1 calc R
H11B H 0.2697 0.6334 0.5141 0.071 Uiso 1 1 calc R
H11C H 0.1594 0.5405 0.4081 0.071 Uiso 1 1 calc R
C12 C -0.1210(3) 0.7087(3) 0.44601(17) 0.0603(7) Uani 1 1 d .
H12A H -0.0836 0.7876 0.4586 0.091 Uiso 1 1 calc R
H12B H -0.0428 0.6923 0.4907 0.091 Uiso 1 1 calc R
H12C H -0.2155 0.6828 0.4595 0.091 Uiso 1 1 calc R
C13 C -0.2328(3) 0.4895(2) 0.2926(3) 0.0681(8) Uani 1 1 d .
H13A H -0.2559 0.4495 0.2224 0.102 Uiso 1 1 calc R
H13B H -0.3260 0.4660 0.3078 0.102 Uiso 1 1 calc R
H13C H -0.1537 0.4747 0.3386 0.102 Uiso 1 1 calc R
C14 C -0.3338(2) 0.6605(2) 0.24079(17) 0.0441(5) Uani 1 1 d .
H14A H -0.3663 0.6268 0.1677 0.066 Uiso 1 1 calc R
H14B H -0.3077 0.7388 0.2556 0.066 Uiso 1 1 calc R
H14C H -0.4176 0.6275 0.2628 0.066 Uiso 1 1 calc R
C15 C -0.14752(19) 0.72871(14) 0.07928(13) 0.0267(3) Uani 1 1 d .
H15 H -0.1872 0.7696 0.1217 0.032 Uiso 1 1 calc R
C16 C -0.1304(2) 0.78188(15) -0.00330(14) 0.0350(4) Uani 1 1 d .
H16A H -0.0523 0.8568 0.0283 0.052 Uiso 1 1 calc R
H16B H -0.2288 0.7823 -0.0413 0.052 Uiso 1 1 calc R
H16C H -0.0990 0.7404 -0.0496 0.052 Uiso 1 1 calc R
C17 C -0.2706(2) 0.61127(15) 0.02872(14) 0.0320(4) Uani 1 1 d .
H17A H -0.2825 0.5768 0.0809 0.048 Uiso 1 1 calc R
H17B H -0.2391 0.5700 -0.0176 0.048 Uiso 1 1 calc R
H17C H -0.3686 0.6122 -0.0094 0.048 Uiso 1 1 calc R
C18 C 0.05766(19) 0.42457(13) 0.15169(12) 0.0230(3) Uani 1 1 d .
C19 C -0.06331(19) 0.35516(14) 0.16976(12) 0.0266(3) Uani 1 1 d .
H19 H -0.1660 0.3413 0.1306 0.032 Uiso 1 1 calc R
C20 C -0.0355(2) 0.30576(14) 0.24483(13) 0.0297(4) Uani 1 1 d .
C21 C 0.1150(2) 0.32910(14) 0.30296(13) 0.0306(4) Uani 1 1 d .
H21 H 0.1349 0.2957 0.3541 0.037 Uiso 1 1 calc R
C22 C 0.2378(2) 0.40039(15) 0.28810(13) 0.0299(4) Uani 1 1 d .
C23 C 0.20766(19) 0.44766(14) 0.21174(12) 0.0260(3) Uani 1 1 d .
H23 H 0.2906 0.4961 0.2007 0.031 Uiso 1 1 calc R
C24 C -0.1685(2) 0.22890(17) 0.26158(16) 0.0415(5) Uani 1 1 d .
H24A H -0.2653 0.2222 0.2133 0.062 Uiso 1 1 calc R
H24B H -0.1616 0.2575 0.3309 0.062 Uiso 1 1 calc R
H24C H -0.1647 0.1572 0.2515 0.062 Uiso 1 1 calc R
C25 C 0.4008(2) 0.4238(2) 0.35185(16) 0.0474(5) Uani 1 1 d .
H25A H 0.4720 0.4752 0.3312 0.071 Uiso 1 1 calc R
H25B H 0.4158 0.3559 0.3423 0.071 Uiso 1 1 calc R
H25C H 0.4206 0.4556 0.4234 0.071 Uiso 1 1 calc R

loop_
_atom_site_aniso_label
_atom_site_aniso_U_11
_atom_site_aniso_U_22
_atom_site_aniso_U_33
_atom_site_aniso_U_23
_atom_site_aniso_U_13
_atom_site_aniso_U_12
Cl1 0.02040(19) 0.0270(2) 0.0313(2) 0.00526(16) 0.00920(16) 0.00554(15)
Si1 0.0197(2) 0.0210(2) 0.0170(2) 0.00374(16) 0.00657(16) 0.00590(16)
Si2 0.0208(2) 0.0239(2) 0.0180(2) 0.00349(16) 0.00550(16) 0.00888(17)
Si3 0.0268(2) 0.0245(2) 0.0356(3) 0.0051(2) 0.0078(2) 0.00565(19)
Si4 0.0346(3) 0.0289(3) 0.0314(3) -0.0015(2) 0.0056(2) 0.0147(2)
Si5 0.0357(3) 0.0427(3) 0.0188(2) 0.0066(2) 0.00754(19) 0.0227(2)
Si6 0.0396(3) 0.0482(3) 0.0365(3) 0.0189(2) 0.0256(2) 0.0261(3)
N1 0.0225(6) 0.0217(6) 0.0169(6) 0.0049(5) 0.0070(5) 0.0060(5)
C1 0.0257(8) 0.0249(8) 0.0246(8) 0.0024(6) 0.0042(6) 0.0095(7)
C2 0.0268(9) 0.0325(10) 0.0479(12) 0.0048(9) 0.0078(8) 0.0061(8)
C3 0.0421(11) 0.0424(11) 0.0381(11) 0.0132(9) 0.0161(9) 0.0104(9)
C4 0.0422(12) 0.0296(10) 0.0687(15) 0.0129(10) 0.0174(11) 0.0086(9)
C5 0.0493(12) 0.0342(10) 0.0466(12) 0.0027(9) 0.0036(10) 0.0237(9)
C6 0.0494(13) 0.0368(11) 0.0407(12) -0.0081(9) 0.0041(10) 0.0158(10)
C7 0.0530(13) 0.0493(13) 0.0491(13) 0.0018(10) 0.0232(11) 0.0236(11)
C8 0.0270(8) 0.0322(9) 0.0202(7) 0.0063(6) 0.0106(6) 0.0147(7)
C9 0.0311(9) 0.0419(10) 0.0280(9) 0.0043(8) 0.0047(7) 0.0175(8)
C10 0.0499(12) 0.0587(14) 0.0246(9) -0.0028(9) 0.0029(9) 0.0297(11)
C11 0.0609(14) 0.0697(15) 0.0349(11) 0.0267(11) 0.0237(10) 0.0431(12)
C12 0.0687(16) 0.109(2) 0.0378(12) 0.0318(13) 0.0352(12) 0.0598(16)
C13 0.0728(18) 0.0625(16) 0.118(3) 0.0515(17) 0.0758(19) 0.0392(14)
C14 0.0340(10) 0.0639(14) 0.0435(11) 0.0184(10) 0.0217(9) 0.0239(10)
C15 0.0253(8) 0.0284(8) 0.0230(8) 0.0038(6) 0.0053(6) 0.0126(7)
C16 0.0396(10) 0.0336(9) 0.0275(9) 0.0089(7) 0.0055(8) 0.0165(8)
C17 0.0235(8) 0.0354(9) 0.0292(9) 0.0034(7) 0.0068(7) 0.0088(7)
C18 0.0272(8) 0.0228(7) 0.0173(7) 0.0045(6) 0.0092(6) 0.0082(6)
C19 0.0248(8) 0.0280(8) 0.0231(8) 0.0057(6) 0.0096(6) 0.0070(7)
C20 0.0342(9) 0.0263(8) 0.0242(8) 0.0069(7) 0.0140(7) 0.0053(7)
C21 0.0394(10) 0.0292(9) 0.0206(8) 0.0097(7) 0.0108(7) 0.0102(7)
C22 0.0306(9) 0.0330(9) 0.0195(8) 0.0068(7) 0.0054(7) 0.0091(7)
C23 0.0258(8) 0.0273(8) 0.0201(7) 0.0064(6) 0.0091(6) 0.0053(6)
C24 0.0416(11) 0.0401(11) 0.0406(11) 0.0191(9) 0.0209(9) 0.0057(9)
C25 0.0337(10) 0.0634(14) 0.0343(11) 0.0235(10) 0.0018(8) 0.0118(10)

loop_
_atom_type_symbol
_atom_type_description
_atom_type_scat_dispersion_real
_atom_type_scat_dispersion_imag
_atom_type_scat_source
C C 0.0033 0.0016 'International Tables Vol C Tables 4.2.6.8 and 6.1.1.4'
H H 0.0000 0.0000 'International Tables Vol C Tables 4.2.6.8 and 6.1.1.4'
N N 0.0061 0.0033 'International Tables Vol C Tables 4.2.6.8 and 6.1.1.4'
Si Si 0.0817 0.0704 'International Tables Vol C Tables 4.2.6.8 and 6.1.1.4'
Cl Cl 0.1484 0.1585 'International Tables Vol C Tables 4.2.6.8 and 6.1.1.4'

loop_
_geom_angle_atom_site_label_1
_geom_angle_atom_site_label_2
_geom_angle_atom_site_label_3
_geom_angle
_geom_angle_site_symmetry_1
_geom_angle_site_symmetry_3
N1 Si1 N1 84.65(6) . 2_565
N1 Si1 Cl1 110.48(5) . .
N1 Si1 Cl1 108.58(5) 2_565 .
N1 Si1 Si2 117.30(5) . .
N1 Si1 Si2 123.11(5) 2_565 .
Cl1 Si1 Si2 110.23(2) . .
N1 Si1 Si1 42.41(4) . 2_565
N1 Si1 Si1 42.24(4) 2_565 2_565
Cl1 Si1 Si1 116.88(3) . 2_565
Si2 Si1 Si1 132.82(3) . 2_565
C15 Si2 C1 109.94(8) . .
C15 Si2 C8 112.46(8) . .
C1 Si2 C8 110.97(8) . .
C15 Si2 Si1 102.06(5) . .
C1 Si2 Si1 119.67(6) . .
C8 Si2 Si1 101.33(5) . .
C3 Si3 C2 110.73(10) . .
C3 Si3 C4 103.70(11) . .
C2 Si3 C4 102.56(10) . .
C3 Si3 C1 113.67(9) . .
C2 Si3 C1 110.23(9) . .
C4 Si3 C1 115.27(10) . .
C7 Si4 C5 105.09(12) . .
C7 Si4 C6 103.43(11) . .
C5 Si4 C6 110.50(11) . .
C7 Si4 C1 114.95(9) . .
C5 Si4 C1 113.36(9) . .
C6 Si4 C1 109.02(9) . .
C9 Si5 C11 105.07(10) . .
C9 Si5 C10 105.23(10) . .
C11 Si5 C10 107.58(11) . .
C9 Si5 C8 112.59(8) . .
C11 Si5 C8 110.60(10) . .
C10 Si5 C8 115.12(9) . .
C13 Si6 C14 105.39(13) . .
C13 Si6 C12 106.61(14) . .
C14 Si6 C12 101.96(10) . .
C13 Si6 C8 105.58(9) . .
C14 Si6 C8 121.15(9) . .
C12 Si6 C8 115.06(10) . .
C18 N1 Si1 133.94(11) . .
C18 N1 Si1 130.65(11) . 2_565
Si1 N1 Si1 95.35(6) . 2_565
Si4 C1 Si3 110.37(9) . .
Si4 C1 Si2 114.61(9) . .
Si3 C1 Si2 123.81(9) . .
Si4 C1 H1 101.2 . .
Si3 C1 H1 101.2 . .
Si2 C1 H1 101.2 . .
Si3 C2 H2A 109.5 . .
Si3 C2 H2B 109.5 . .
H2A C2 H2B 109.5 . .
Si3 C2 H2C 109.5 . .
H2A C2 H2C 109.5 . .
H2B C2 H2C 109.5 . .
Si3 C3 H3A 109.5 . .
Si3 C3 H3B 109.5 . .
H3A C3 H3B 109.5 . .
Si3 C3 H3C 109.5 . .
H3A C3 H3C 109.5 . .
H3B C3 H3C 109.5 . .
Si3 C4 H4A 109.5 . .
Si3 C4 H4B 109.5 . .
H4A C4 H4B 109.5 . .
Si3 C4 H4C 109.5 . .
H4A C4 H4C 109.5 . .
H4B C4 H4C 109.5 . .
Si4 C5 H5A 109.5 . .
Si4 C5 H5B 109.5 . .
H5A C5 H5B 109.5 . .
Si4 C5 H5C 109.5 . .
H5A C5 H5C 109.5 . .
H5B C5 H5C 109.5 . .
Si4 C6 H6A 109.5 . .
Si4 C6 H6B 109.5 . .
H6A C6 H6B 109.5 . .
Si4 C6 H6C 109.5 . .
H6A C6 H6C 109.5 . .
H6B C6 H6C 109.5 . .
Si4 C7 H7A 109.5 . .
Si4 C7 H7B 109.5 . .
H7A C7 H7B 109.5 . .
Si4 C7 H7C 109.5 . .
H7A C7 H7C 109.5 . .
H7B C7 H7C 109.5 . .
Si5 C8 Si2 115.88(9) . .
Si5 C8 Si6 110.51(8) . .
Si2 C8 Si6 125.99(9) . .
Si5 C8 H8 99.2 . .
Si2 C8 H8 99.2 . .
Si6 C8 H8 99.2 . .
Si5 C9 H9A 109.5 . .
Si5 C9 H9B 109.5 . .
H9A C9 H9B 109.5 . .
Si5 C9 H9C 109.5 . .
H9A C9 H9C 109.5 . .
H9B C9 H9C 109.5 . .
Si5 C10 H10A 109.5 . .
Si5 C10 H10B 109.5 . .
H10A C10 H10B 109.5 . .
Si5 C10 H10C 109.5 . .
H10A C10 H10C 109.5 . .
H10B C10 H10C 109.5 . .
Si5 C11 H11A 109.5 . .
Si5 C11 H11B 109.5 . .
H11A C11 H11B 109.5 . .
Si5 C11 H11C 109.5 . .
H11A C11 H11C 109.5 . .
H11B C11 H11C 109.5 . .
Si6 C12 H12A 109.5 . .
Si6 C12 H12B 109.5 . .
H12A C12 H12B 109.5 . .
Si6 C12 H12C 109.5 . .
H12A C12 H12C 109.5 . .
H12B C12 H12C 109.5 . .
Si6 C13 H13A 109.5 . .
Si6 C13 H13B 109.5 . .
H13A C13 H13B 109.5 . .
Si6 C13 H13C 109.5 . .
H13A C13 H13C 109.5 . .
H13B C13 H13C 109.5 . .
Si6 C14 H14A 109.5 . .
Si6 C14 H14B 109.5 . .
H14A C14 H14B 109.5 . .
Si6 C14 H14C 109.5 . .
H14A C14 H14C 109.5 . .
H14B C14 H14C 109.5 . .
C16 C15 C17 108.94(14) . .
C16 C15 Si2 113.71(12) . .
C17 C15 Si2 112.41(12) . .
C16 C15 H15 107.1 . .
C17 C15 H15 107.1 . .
Si2 C15 H15 107.1 . .
C15 C16 H16A 109.5 . .
C15 C16 H16B 109.5 . .
H16A C16 H16B 109.5 . .
C15 C16 H16C 109.5 . .
H16A C16 H16C 109.5 . .
H16B C16 H16C 109.5 . .
C15 C17 H17A 109.5 . .
C15 C17 H17B 109.5 . .
H17A C17 H17B 109.5 . .
C15 C17 H17C 109.5 . .
H17A C17 H17C 109.5 . .
H17B C17 H17C 109.5 . .
C23 C18 C19 119.28(15) . .
C23 C18 N1 121.09(14) . .
C19 C18 N1 119.59(15) . .
C18 C19 C20 120.83(16) . .
C18 C19 H19 119.6 . .
C20 C19 H19 119.6 . .
C21 C20 C19 118.78(16) . .
C21 C20 C24 121.28(17) . .
C19 C20 C24 119.93(17) . .
C20 C21 C22 121.40(16) . .
C20 C21 H21 119.3 . .
C22 C21 H21 119.3 . .
C21 C22 C23 118.98(16) . .
C21 C22 C25 120.42(16) . .
C23 C22 C25 120.58(17) . .
C18 C23 C22 120.68(15) . .
C18 C23 H23 119.7 . .
C22 C23 H23 119.7 . .
C20 C24 H24A 109.5 . .
C20 C24 H24B 109.5 . .
H24A C24 H24B 109.5 . .
C20 C24 H24C 109.5 . .
H24A C24 H24C 109.5 . .
H24B C24 H24C 109.5 . .
C22 C25 H25A 109.5 . .
C22 C25 H25B 109.5 . .
H25A C25 H25B 109.5 . .
C22 C25 H25C 109.5 . .
H25A C25 H25C 109.5 . .
H25B C25 H25C 109.5 . .

loop_
_geom_bond_atom_site_label_1
_geom_bond_atom_site_label_2
_geom_bond_distance
_geom_bond_site_symmetry_2
Cl1 Si1 2.0909(6) .
Si1 N1 1.7479(14) .
Si1 N1 1.7536(13) 2_565
Si1 Si2 2.4676(6) .
Si1 Si1 2.5889(8) 2_565
Si2 C15 1.8969(17) .
Si2 C1 1.9178(17) .
Si2 C8 1.9181(17) .
Si3 C3 1.867(2) .
Si3 C2 1.873(2) .
Si3 C4 1.889(2) .
Si3 C1 1.9163(18) .
Si4 C7 1.872(2) .
Si4 C5 1.875(2) .
Si4 C6 1.883(2) .
Si4 C1 1.9104(18) .
Si5 C9 1.877(2) .
Si5 C11 1.878(2) .
Si5 C10 1.880(2) .
Si5 C8 1.9077(17) .
Si6 C13 1.869(3) .
Si6 C14 1.874(2) .
Si6 C12 1.882(2) .
Si6 C8 1.9262(17) .
N1 C18 1.425(2) .
N1 Si1 1.7536(13) 2_565
C1 H1 1.0000 .
C2 H2A 0.9800 .
C2 H2B 0.9800 .
C2 H2C 0.9800 .
C3 H3A 0.9800 .
C3 H3B 0.9800 .
C3 H3C 0.9800 .
C4 H4A 0.9800 .
C4 H4B 0.9800 .
C4 H4C 0.9800 .
C5 H5A 0.9800 .
C5 H5B 0.9800 .
C5 H5C 0.9800 .
C6 H6A 0.9800 .
C6 H6B 0.9800 .
C6 H6C 0.9800 .
C7 H7A 0.9800 .
C7 H7B 0.9800 .
C7 H7C 0.9800 .
C8 H8 1.0000 .
C9 H9A 0.9800 .
C9 H9B 0.9800 .
C9 H9C 0.9800 .
C10 H10A 0.9800 .
C10 H10B 0.9800 .
C10 H10C 0.9800 .
C11 H11A 0.9800 .
C11 H11B 0.9800 .
C11 H11C 0.9800 .
C12 H12A 0.9800 .
C12 H12B 0.9800 .
C12 H12C 0.9800 .
C13 H13A 0.9800 .
C13 H13B 0.9800 .
C13 H13C 0.9800 .
C14 H14A 0.9800 .
C14 H14B 0.9800 .
C14 H14C 0.9800 .
C15 C16 1.537(2) .
C15 C17 1.539(2) .
C15 H15 1.0000 .
C16 H16A 0.9800 .
C16 H16B 0.9800 .
C16 H16C 0.9800 .
C17 H17A 0.9800 .
C17 H17B 0.9800 .
C17 H17C 0.9800 .
C18 C23 1.389(2) .
C18 C19 1.394(2) .
C19 C20 1.398(2) .
C19 H19 0.9500 .
C20 C21 1.385(3) .
C20 C24 1.511(2) .
C21 C22 1.392(2) .
C21 H21 0.9500 .
C22 C23 1.396(2) .
C22 C25 1.510(3) .
C23 H23 0.9500 .
C24 H24A 0.9800 .
C24 H24B 0.9800 .
C24 H24C 0.9800 .
C25 H25A 0.9800 .
C25 H25B 0.9800 .
C25 H25C 0.9800 .
